data_7050487
loop_
_publ_author_name
'Cameron Jones'
'Stephen Bruce'
'David E. Hibbs'
'Jon Steed'
'Ryan C. Thomas'
'Thomas C. WIlliams'

_publ_section_title
;
The synthesis and structural characterisation of
2-arsa- and 2-stiba-1,3-dionato complexes of s- and p-block elements
;
_journal_name_full 'New Journal of Chemistry'
_journal_paper_doi 10.1039/b210043f
_journal_year 2003
_chemical_formula_sum 'C18 H20 As Li O4'
_chemical_formula_weight 382.20
_space_group_IT_number 14
_symmetry_cell_setting monoclinic
_symmetry_space_group_name_Hall '-P 2yn'
_symmetry_space_group_name_H-M 'P 1 21/n 1'
_cell_angle_alpha 90.00
_cell_angle_beta 105.605(2)
_cell_angle_gamma 90.00
_cell_formula_units_Z 4
_cell_length_a 12.5633(3)
_cell_length_b 7.5209(6)
_cell_length_c 18.9855(8)
_cell_measurement_temperature 100(2)
_cell_volume 1727.8(2)
_diffrn_ambient_temperature 100(2)
_exptl_crystal_density_diffrn 1.469
_refine_ls_R_factor_obs 0.0340
_refine_ls_wR_factor_obs 0.0683
_cod_original_sg_symbol_H-M 'P 21/n'
_cod_database_code 7050487

loop_
_symmetry_equiv_pos_as_xyz
'x, y, z'
'-x+1/2, y+1/2, -z+1/2'
'-x, -y, -z'
'x-1/2, -y-1/2, z-1/2'

loop_
_atom_site_aniso_label
_atom_site_aniso_U_11
_atom_site_aniso_U_22
_atom_site_aniso_U_33
_atom_site_aniso_U_23
_atom_site_aniso_U_13
_atom_site_aniso_U_12
As1 0.01040(10) 0.02153(12) 0.00884(10) -0.00046(8) 0.00211(7) 0.00082(8)
O1 0.0145(6) 0.0245(8) 0.0107(6) 0.0009(5) 0.0022(5) 0.0043(5)
O2 0.0124(6) 0.0140(7) 0.0111(6) -0.0008(5) 0.0021(5) -0.0005(5)
O3 0.0151(6) 0.0258(8) 0.0143(6) 0.0048(6) 0.0038(5) 0.0036(6)
O4 0.0157(6) 0.0174(7) 0.0200(7) 0.0061(6) 0.0068(5) 0.0028(5)
C1 0.0138(8) 0.0170(10) 0.0143(9) -0.0008(7) 0.0025(7) 0.0012(7)
C2 0.0137(9) 0.0220(11) 0.0212(10) -0.0027(8) 0.0060(8) 0.0016(7)
C3 0.0185(9) 0.0249(11) 0.0185(10) -0.0022(8) 0.0115(8) -0.0026(8)
C4 0.0190(9) 0.0224(11) 0.0145(9) 0.0023(8) 0.0056(8) -0.0023(8)
C5 0.0136(8) 0.0156(9) 0.0143(9) 0.0012(7) 0.0042(7) 0.0008(7)
C6 0.0126(8) 0.0126(9) 0.0133(9) -0.0012(7) 0.0042(7) -0.0016(6)
C7 0.0133(8) 0.0104(9) 0.0137(9) -0.0008(7) 0.0033(7) 0.0004(6)
C8 0.0131(8) 0.0100(9) 0.0113(8) -0.0006(7) 0.0028(7) 0.0006(7)
C9 0.0125(8) 0.0113(9) 0.0129(8) -0.0018(7) 0.0040(7) -0.0007(7)
C10 0.0158(9) 0.0156(9) 0.0168(9) 0.0010(8) 0.0045(7) 0.0013(7)
C11 0.0124(9) 0.0197(10) 0.0230(10) 0.0013(8) 0.0007(8) 0.0025(7)
C12 0.0122(9) 0.0224(10) 0.0270(11) -0.0019(9) 0.0077(8) -0.0006(8)
C13 0.0183(9) 0.0211(10) 0.0198(10) 0.0014(8) 0.0098(8) -0.0023(7)
C14 0.0149(9) 0.0185(10) 0.0143(9) 0.0024(7) 0.0038(7) 0.0010(7)
C15 0.0165(9) 0.0288(12) 0.0215(10) -0.0012(9) 0.0078(8) 0.0019(8)
C16 0.0187(9) 0.0172(10) 0.0157(9) 0.0041(8) 0.0010(7) 0.0036(8)
C17 0.0242(10) 0.0153(10) 0.0211(10) 0.0073(8) 0.0058(8) 0.0033(8)
C18 0.0184(9) 0.0260(12) 0.0200(10) 0.0040(9) 0.0083(8) 0.0001(8)
Li1 0.0166(15) 0.020(2) 0.0126(15) -0.0002(13) 0.0017(12) 0.0008(12)

loop_
_atom_site_label
_atom_site_type_symbol
_atom_site_fract_x
_atom_site_fract_y
_atom_site_fract_z
_atom_site_U_iso_or_equiv
_atom_site_thermal_displace_type
_atom_site_occupancy
_atom_site_calc_flag
_atom_site_refinement_flags
_atom_site_disorder_group
As1 As 0.640356(14) 0.10159(3) 0.200295(10) 0.01368(8) Uani 1 d . .
O1 O 0.42148(11) 0.1467(2) 0.10577(7) 0.0168(3) Uani 1 d . .
O2 O 0.60027(10) 0.0829(2) 0.04471(7) 0.0127(3) Uani 1 d . .
O3 O 0.29982(11) 0.3288(2) -0.02241(7) 0.0185(3) Uani 1 d . .
O4 O 0.46657(10) 0.2980(2) -0.08057(7) 0.0173(3) Uani 1 d . .
C1 C 0.32489(15) 0.2173(3) 0.21936(10) 0.0153(4) Uani 1 d . .
H1 H 0.29186(15) 0.2709(3) 0.17334(10) 0.018 Uiso 1 calc R .
C2 C 0.2730(2) 0.2295(3) 0.27506(11) 0.0187(4) Uani 1 d . .
H2 H 0.2050(2) 0.2916(3) 0.26732(11) 0.022 Uiso 1 calc R .
C3 C 0.3212(2) 0.1503(3) 0.34248(11) 0.0194(4) Uani 1 d . .
H3 H 0.2864(2) 0.1595(3) 0.38102(11) 0.023 Uiso 1 calc R .
C4 C 0.4197(2) 0.0580(3) 0.35329(11) 0.0184(4) Uani 1 d . .
H4 H 0.4516(2) 0.0024(3) 0.39904(11) 0.022 Uiso 1 calc R .
C5 C 0.47216(15) 0.0461(3) 0.29775(10) 0.0145(4) Uani 1 d . .
H5 H 0.53983(15) -0.0171(3) 0.30572(10) 0.017 Uiso 1 calc R .
C6 C 0.42576(15) 0.1267(2) 0.23026(10) 0.0127(4) Uani 1 d . .
C7 C 0.48051(15) 0.1237(2) 0.16890(10) 0.0125(4) Uani 1 d . .
C8 C 0.66955(14) 0.0886(2) 0.10648(10) 0.0116(3) Uani 1 d . .
C9 C 0.78983(14) 0.0890(2) 0.10843(10) 0.0121(3) Uani 1 d . .
C10 C 0.8723(2) 0.0316(3) 0.16948(11) 0.0161(4) Uani 1 d . .
H10 H 0.8527(2) -0.0100(3) 0.21155(11) 0.019 Uiso 1 calc R .
C11 C 0.9827(2) 0.0350(3) 0.16904(11) 0.0191(4) Uani 1 d . .
H11 H 1.0382(2) -0.0041(3) 0.21076(11) 0.023 Uiso 1 calc R .
C12 C 1.0123(2) 0.0955(3) 0.10770(12) 0.0201(4) Uani 1 d . .
H12 H 1.0878(2) 0.0976(3) 0.10747(12) 0.024 Uiso 1 calc R .
C13 C 0.9312(2) 0.1527(3) 0.04682(11) 0.0188(4) Uani 1 d . .
H13 H 0.9513(2) 0.1944(3) 0.00494(11) 0.023 Uiso 1 calc R .
C14 C 0.8210(2) 0.1490(3) 0.04698(10) 0.0159(4) Uani 1 d . .
H14 H 0.7660(2) 0.1877(3) 0.00496(10) 0.019 Uiso 1 calc R .
C15 C 0.1979(2) 0.3066(3) -0.00424(11) 0.0218(4) Uani 1 d . .
H15A H 0.1719(2) 0.4223(3) 0.00810(11) 0.026 Uiso 1 calc R .
H15B H 0.2087(2) 0.2265(3) 0.03781(11) 0.026 Uiso 1 calc R .
H15C H 0.1429(2) 0.2557(3) -0.04610(11) 0.026 Uiso 1 calc R .
C16 C 0.2841(2) 0.3999(3) -0.09423(11) 0.0179(4) Uani 1 d . .
H16A H 0.2365(2) 0.5068(3) -0.10065(11) 0.021 Uiso 1 calc R .
H16B H 0.2480(2) 0.3107(3) -0.13136(11) 0.021 Uiso 1 calc R .
C17 C 0.3954(2) 0.4471(3) -0.10287(11) 0.0202(4) Uani 1 d . .
H17A H 0.3898(2) 0.4768(3) -0.15454(11) 0.024 Uiso 1 calc R .
H17B H 0.4252(2) 0.5518(3) -0.07232(11) 0.024 Uiso 1 calc R .
C18 C 0.5644(2) 0.3133(3) -0.10445(11) 0.0209(4) Uani 1 d . .
H18A H 0.6103(2) 0.2074(3) -0.08954(11) 0.025 Uiso 1 calc R .
H18B H 0.6057(2) 0.4191(3) -0.08240(11) 0.025 Uiso 1 calc R .
H18C H 0.5444(2) 0.3241(3) -0.15785(11) 0.025 Uiso 1 calc R .
Li1 Li 0.4406(3) 0.1540(5) 0.0077(2) 0.0169(7) Uani 1 d . .

loop_
_geom_bond_atom_site_label_1
_geom_bond_atom_site_label_2
_geom_bond_distance
_geom_bond_site_symmetry_2
_geom_bond_publ_flag
As1 C8 1.915(2) . ?
As1 C7 1.942(2) . ?
O1 C7 1.240(2) . ?
O1 Li1 1.942(3) . ?
O2 C8 1.259(2) . ?
O2 Li1 2.012(3) . ?
O2 Li1 2.038(4) 3_655 ?
O3 C15 1.423(2) . ?
O3 C16 1.428(2) . ?
O3 Li1 2.153(4) . ?
O4 C18 1.424(2) . ?
O4 C17 1.426(2) . ?
O4 Li1 2.092(4) . ?
C1 C2 1.387(3) . ?
C1 C6 1.404(2) . ?
C2 C3 1.394(3) . ?
C3 C4 1.386(3) . ?
C4 C5 1.388(3) . ?
C5 C6 1.396(3) . ?
C6 C7 1.504(2) . ?
C8 C9 1.502(2) . ?
C9 C10 1.399(3) . ?
C9 C14 1.402(2) . ?
C10 C11 1.390(3) . ?
C11 C12 1.390(3) . ?
C12 C13 1.387(3) . ?
C13 C14 1.386(3) . ?
C16 C17 1.494(3) . ?
Li1 O2 2.038(4) 3_655 ?
Li1 Li1 2.814(7) 3_655 ?
